data_7710787
loop_
_publ_author_name
'Liu, Xueguang'
'Liu, Wei'
'Yang, Xiaoshan'
'Kou, Yao'
'Chen, Wan-Min'
'Liu, Wei-Sheng'

_publ_section_title
;
 Construction of a series of Ln-MOFs Luminescent sensors based a
 functional &#x201C;V&#x201D; shaped ligand
;
_journal_name_full 'Dalton Transactions'
_journal_paper_doi 10.1039/D2DT01381A
_journal_year 2022
_chemical_formula_moiety 'C23 H19 Eu N2 O11, 2(C3 H7 N O)'
_chemical_formula_sum 'C29 H33 Eu N4 O13'
_chemical_formula_weight 797.55
_space_group_crystal_system triclinic
_space_group_IT_number 2
_space_group_name_Hall '-P 1'
_space_group_name_H-M_alt 'P -1'
_atom_sites_solution_hydrogens mixed
_atom_sites_solution_primary dual
_audit_creation_date 2022-07-16
_audit_creation_method
;
Olex2 1.5
(compiled 2022.04.07 svn.rca3783a0 for OlexSys, GUI svn.r6498)
;
_audit_update_record
;
2022-07-19 deposited with the CCDC.	2022-07-19 downloaded from the CCDC.
;
_cell_angle_alpha 91.242(4)
_cell_angle_beta 90.620(4)
_cell_angle_gamma 91.585(3)
_cell_formula_units_Z 2
_cell_length_a 9.6558(4)
_cell_length_b 11.8403(3)
_cell_length_c 14.3912(9)
_cell_measurement_reflns_used 6020
_cell_measurement_temperature 150.00(10)
_cell_measurement_theta_max 28.8300
_cell_measurement_theta_min 2.5730
_cell_volume 1644.19(13)
_computing_cell_refinement 'CrysAlisPro 1.171.38.43f (Rigaku OD, 2015)'
_computing_data_collection 'CrysAlisPro 1.171.38.43f (Rigaku OD, 2015)'
_computing_data_reduction 'CrysAlisPro 1.171.38.43f (Rigaku OD, 2015)'
_computing_molecular_graphics 'Olex2 1.5 (Dolomanov et al., 2009)'
_computing_publication_material 'Olex2 1.5 (Dolomanov et al., 2009)'
_computing_structure_refinement 'SHELXL 2018/3 (Sheldrick, 2015)'
_computing_structure_solution 'SHELXT 2018/2 (Sheldrick, 2018)'
_diffrn_ambient_environment N~2~
_diffrn_ambient_temperature 150.00(10)
_diffrn_detector 'CCD plate'
_diffrn_detector_area_resol_mean 5.2684
_diffrn_detector_type AtlasS2
_diffrn_measured_fraction_theta_full 1.000
_diffrn_measured_fraction_theta_max 1.000
_diffrn_measurement_details
;
List of Runs (angles in degrees, time in seconds):

  # Type    Start    End  Width  t~exp~   \w     \q     \k     \f   Frames
#--------------------------------------------------------------------------
  1  \w    -56.00  37.00   1.00    1.50    --   11.90 -57.00  60.00   93
  2  \w    -15.00  79.00   1.00    1.50    --   11.90  77.00 -30.00   94
  3  \w     37.00  64.00   1.00    1.50    --   11.90 178.00  30.00   27
  4  \w    -16.00  85.00   1.00    1.50    --   11.90  57.00-150.00  101
;
_diffrn_measurement_device 'four-circle diffractometer'
_diffrn_measurement_device_type 'SuperNova, Dual, Cu at zero, AtlasS2'
_diffrn_measurement_method '\w scans'
_diffrn_orient_matrix_type 'CrysAlisPro convention (1999,Acta A55,543-557)'
_diffrn_orient_matrix_UB_11 -0.0388265000
_diffrn_orient_matrix_UB_12 -0.0398029000
_diffrn_orient_matrix_UB_13 -0.0279427000
_diffrn_orient_matrix_UB_21 0.0374625000
_diffrn_orient_matrix_UB_22 0.0171738000
_diffrn_orient_matrix_UB_23 -0.0396444000
_diffrn_orient_matrix_UB_31 0.0499001000
_diffrn_orient_matrix_UB_32 -0.0413998000
_diffrn_orient_matrix_UB_33 0.0088503000
_diffrn_radiation_monochromator mirror
_diffrn_radiation_probe x-ray
_diffrn_radiation_type 'Mo K\a'
_diffrn_radiation_wavelength 0.71073
_diffrn_reflns_av_R_equivalents 0.0430
_diffrn_reflns_av_unetI/netI 0.0711
_diffrn_reflns_Laue_measured_fraction_full 1.000
_diffrn_reflns_Laue_measured_fraction_max 1.000
_diffrn_reflns_limit_h_max 11
_diffrn_reflns_limit_h_min -11
_diffrn_reflns_limit_k_max 14
_diffrn_reflns_limit_k_min -13
_diffrn_reflns_limit_l_max 16
_diffrn_reflns_limit_l_min -17
_diffrn_reflns_number 11952
_diffrn_reflns_point_group_measured_fraction_full 1.000
_diffrn_reflns_point_group_measured_fraction_max 1.000
_diffrn_reflns_theta_full 25.024
_diffrn_reflns_theta_max 25.024
_diffrn_reflns_theta_min 2.110
_diffrn_source 'micro-focus sealed X-ray tube'
_diffrn_source_type 'SuperNova (Mo) X-ray Source'
_exptl_absorpt_coefficient_mu 1.977
_exptl_absorpt_correction_T_max 1.00000
_exptl_absorpt_correction_T_min 0.89058
_exptl_absorpt_correction_type multi-scan
_exptl_absorpt_process_details
;
CrysAlisPro 1.171.38.43f (Rigaku Oxford Diffraction, 2015)
Empirical absorption correction using spherical harmonics,
 implemented in SCALE3 ABSPACK scaling algorithm.
;
_exptl_crystal_colour colourless
_exptl_crystal_colour_primary colourless
_exptl_crystal_density_diffrn 1.611
_exptl_crystal_description block
_exptl_crystal_F_000 804
_exptl_crystal_size_max 0.12
_exptl_crystal_size_mid 0.1
_exptl_crystal_size_min 0.08
_refine_diff_density_max 4.161
_refine_diff_density_min -1.117
_refine_diff_density_rms 0.168
_refine_ls_extinction_method none
_refine_ls_goodness_of_fit_ref 1.072
_refine_ls_hydrogen_treatment constr
_refine_ls_matrix_type full
_refine_ls_number_parameters 472
_refine_ls_number_reflns 5805
_refine_ls_number_restraints 132
_refine_ls_restrained_S_all 1.062
_refine_ls_R_factor_all 0.0587
_refine_ls_R_factor_gt 0.0513
_refine_ls_shift/su_max 0.001
_refine_ls_shift/su_mean 0.000
_refine_ls_structure_factor_coef Fsqd
_refine_ls_weighting_details 'w=1/[\s^2^(Fo^2^)+(0.0562P)^2^+7.3745P] where P=(Fo^2^+2Fc^2^)/3'
_refine_ls_weighting_scheme calc
_refine_ls_wR_factor_gt 0.1215
_refine_ls_wR_factor_ref 0.1281
_reflns_Friedel_coverage 0.000
_reflns_number_gt 5165
_reflns_number_total 5805
_reflns_threshold_expression 'I > 2\s(I)'
_cod_data_source_file d2dt01381a2.cif
_cod_data_source_block eu_2
_cod_database_code 7710787
_shelx_shelxl_version_number 2018/3
_shelx_space_group_comment
;
The symmetry employed for this shelxl refinement is uniquely defined
by the following loop, which should always be used as a source of
symmetry information in preference to the above space-group names.
They are only intended as comments.
;
_olex2_refinement_description
;
1. Fixed Uiso
 At 1.2 times of:
  All C(H) groups
 At 1.5 times of:
  All C(H,H,H) groups, All O(H,H) groups
2. Uiso/Uaniso restraints and constraints
N3 \\sim C27 \\sim C28 \\sim C29 \\sim N3A \\sim C27A \\sim C29A \\sim C28A:
within 2A with sigma of 0.01 and sigma for terminal atoms of 0.02 within 2A
3. Rigid body (RIGU) restrains
 O6, N3, C27, C28, C29, N3A, C27A, C29A, C28A
 with sigma for 1-2 distances of 0.01 and sigma for 1-3 distances of 0.02
4. Same fragment restrains
{N3, C27, C28, C29} sigma for 1-2: 0.01, 1-3: 0.02
as in
{N3A, C27A, C29A, C28A}
5. Others
 Sof(N3A)=Sof(C27A)=Sof(H27A)=Sof(C29A)=Sof(H29D)=Sof(H29E)=Sof(H29F)=
 Sof(C28A)=Sof(H28D)=Sof(H28E)=Sof(H28F)=1-FVAR(1)
 Sof(N3)=Sof(C27)=Sof(H27)=Sof(C28)=Sof(H28A)=Sof(H28B)=Sof(H28C)=Sof(C29)=
 Sof(H29A)=Sof(H29B)=Sof(H29C)=FVAR(1)
6.a Free rotating group:
 O5(H5A,H5B)
6.b Rotating group:
 O3(H3A,H3B), O4(H4A,H4B)
6.c Aromatic/amide H refined with riding coordinates:
 C1(H1), C4(H4), C5(H5), C8(H8), C9(H9), C12(H12), C13(H13), C14(H14),
 C15(H15), C18(H18), C19(H19), C22(H22), C23(H23), C27(H27), C27A(H27A),
 C24(H24)
6.d Idealised Me refined as rotating group:
 C28(H28A,H28B,H28C), C29(H29A,H29B,H29C), C29A(H29D,H29E,H29F), C28A(H28D,
 H28E,H28F), C25(H25A,H25B,H25C), C26(H26A,H26B,H26C)
;
_olex2_submission_special_instructions 'No special instructions were received'
_oxdiff_exptl_absorpt_empirical_details
;
Empirical correction (ABSPACK) includes:
- Absorption correction using spherical harmonics
- Frame scaling
;
_oxdiff_exptl_absorpt_empirical_full_max 1.276
_oxdiff_exptl_absorpt_empirical_full_min 0.841

loop_
_space_group_symop_operation_xyz
'x, y, z'
'-x, -y, -z'

loop_
_atom_site_label
_atom_site_type_symbol
_atom_site_fract_x
_atom_site_fract_y
_atom_site_fract_z
_atom_site_U_iso_or_equiv
_atom_site_adp_type
_atom_site_occupancy
_atom_site_site_symmetry_order
_atom_site_calc_flag
_atom_site_refinement_flags_posn
_atom_site_refinement_flags_adp
_atom_site_refinement_flags_occupancy
_atom_site_disorder_assembly
_atom_site_disorder_group
Eu1 Eu 0.74870(3) 0.49810(2) 0.52844(2) 0.01443(13) Uani 1 1 d . . . . .
O1 O 0.7246(7) 0.1693(4) 0.5320(5) 0.0513(17) Uani 1 1 d . . . . .
O2 O 0.8371(5) 0.3184(4) 0.4715(3) 0.0243(11) Uani 1 1 d . . . . .
O3 O 0.6081(5) 0.3464(4) 0.6056(4) 0.0276(11) Uani 1 1 d . . . . .
H3A H 0.629459 0.282177 0.583197 0.041 Uiso 1 1 d R U . . .
H3B H 0.631229 0.344237 0.662757 0.041 Uiso 1 1 d R U . . .
O4 O 0.8945(5) 0.6588(4) 0.5907(4) 0.0286(11) Uani 1 1 d . . . . .
H4A H 0.976841 0.652947 0.570733 0.043 Uiso 1 1 d R U . . .
H4B H 0.866691 0.720137 0.567964 0.043 Uiso 1 1 d R U . . .
O5 O 0.6537(5) 0.6692(4) 0.4671(4) 0.0276(11) Uani 1 1 d G . . . .
H5A H 0.577738 0.673490 0.437189 0.041 Uiso 1 1 d G U . . .
H5B H 0.675731 0.737277 0.481908 0.041 Uiso 1 1 d G U . . .
O8 O 0.5858(5) 0.4466(4) 0.4141(3) 0.0222(10) Uani 1 1 d . . . . .
O9 O 0.3786(5) 0.4154(4) 0.3487(3) 0.0279(11) Uani 1 1 d . . . . .
O10 O 0.8792(5) 0.1459(4) 0.0451(3) 0.0279(11) Uani 1 1 d . . . . .
O11 O 0.6234(4) -0.1336(4) 0.0511(3) 0.0253(11) Uani 1 1 d . . . . .
O12 O 0.9005(4) -0.4647(4) 0.4059(3) 0.0197(10) Uani 1 1 d . . . . .
O13 O 1.1106(4) -0.4273(4) 0.3500(3) 0.0241(11) Uani 1 1 d . . . . .
N1 N 0.6649(5) 0.0999(4) -0.0157(4) 0.0176(11) Uani 1 1 d . . . . .
N2 N 0.8404(5) -0.1019(4) -0.0062(4) 0.0166(11) Uani 1 1 d . . . . .
C1 C 0.8177(9) 0.2140(6) 0.4874(6) 0.0359(19) Uani 1 1 d . . . . .
H1 H 0.882159 0.165508 0.462083 0.043 Uiso 1 1 calc R U . . .
C2 C 0.5080(7) 0.4044(5) 0.3512(5) 0.0196(14) Uani 1 1 d . . . . .
C3 C 0.5701(7) 0.3367(5) 0.2733(4) 0.0181(14) Uani 1 1 d . . . . .
C4 C 0.7121(6) 0.3454(5) 0.2561(4) 0.0184(14) Uani 1 1 d . . . . .
H4 H 0.769130 0.392026 0.293647 0.022 Uiso 1 1 calc R U . . .
C5 C 0.7674(7) 0.2848(5) 0.1833(5) 0.0205(14) Uani 1 1 d . . . . .
H5 H 0.861880 0.291541 0.171947 0.025 Uiso 1 1 calc R U . . .
C6 C 0.6841(7) 0.2130(5) 0.1259(5) 0.0186(14) Uani 1 1 d . . . . .
C7 C 0.7523(7) 0.1500(5) 0.0493(5) 0.0185(14) Uani 1 1 d . . . . .
C8 C 0.5427(7) 0.2023(6) 0.1453(5) 0.0244(15) Uani 1 1 d . . . . .
H8 H 0.485968 0.153186 0.109638 0.029 Uiso 1 1 calc R U . . .
C9 C 0.4870(7) 0.2650(6) 0.2180(5) 0.0248(15) Uani 1 1 d . . . . .
H9 H 0.392564 0.258609 0.229575 0.030 Uiso 1 1 calc R U . . .
C10 C 0.7141(6) 0.0421(5) -0.0966(4) 0.0154(13) Uani 1 1 d . . . . .
C11 C 0.7979(6) -0.0517(5) -0.0920(4) 0.0168(13) Uani 1 1 d . . . . .
C12 C 0.8460(7) -0.1011(5) -0.1750(4) 0.0202(14) Uani 1 1 d . . . . .
H12 H 0.903188 -0.162923 -0.172235 0.024 Uiso 1 1 calc R U . . .
C13 C 0.8104(8) -0.0600(6) -0.2591(5) 0.0322(17) Uani 1 1 d . . . . .
H13 H 0.843651 -0.093532 -0.313194 0.039 Uiso 1 1 calc R U . . .
C14 C 0.7243(8) 0.0318(6) -0.2647(5) 0.0310(17) Uani 1 1 d . . . . .
H14 H 0.698116 0.059118 -0.322188 0.037 Uiso 1 1 calc R U . . .
C15 C 0.6780(7) 0.0823(5) -0.1830(5) 0.0226(15) Uani 1 1 d . . . . .
H15 H 0.621539 0.144451 -0.186437 0.027 Uiso 1 1 calc R U . . .
C16 C 0.7504(7) -0.1438(5) 0.0567(5) 0.0187(14) Uani 1 1 d . . . . .
C17 C 0.8148(7) -0.2091(5) 0.1340(4) 0.0186(14) Uani 1 1 d . . . . .
C18 C 0.7263(6) -0.2807(5) 0.1844(4) 0.0183(14) Uani 1 1 d . . . . .
H18 H 0.631856 -0.283981 0.170736 0.022 Uiso 1 1 calc R U . . .
C19 C 0.7795(7) -0.3474(5) 0.2553(4) 0.0189(14) Uani 1 1 d . . . . .
H19 H 0.720132 -0.394061 0.288702 0.023 Uiso 1 1 calc R U . . .
C20 C 0.9210(6) -0.3439(5) 0.2756(4) 0.0167(13) Uani 1 1 d . . . . .
C21 C 0.9816(7) -0.4171(5) 0.3487(4) 0.0166(13) Uani 1 1 d . . . . .
C22 C 1.0079(7) -0.2710(5) 0.2265(5) 0.0224(15) Uani 1 1 d . . . . .
H22 H 1.102187 -0.267157 0.240356 0.027 Uiso 1 1 calc R U . . .
C23 C 0.9547(7) -0.2035(6) 0.1566(5) 0.0235(15) Uani 1 1 d . . . . .
H23 H 1.013745 -0.154533 0.125094 0.028 Uiso 1 1 calc R U . . .
O6 O 0.6136(7) 0.3698(5) 0.7978(5) 0.0555(17) Uani 1 1 d . . . . .
N3 N 0.6764(18) 0.4869(13) 0.9139(10) 0.053(3) Uani 0.498(10) 1 d D U P A 1
C27 C 0.701(4) 0.460(3) 0.8208(13) 0.053(4) Uani 0.498(10) 1 d D U P A 1
H27 H 0.764209 0.496503 0.782106 0.063 Uiso 0.498(10) 1 calc R U P A 1
C28 C 0.569(2) 0.4550(19) 0.9742(15) 0.074(6) Uani 0.498(10) 1 d D U P A 1
H28A H 0.490760 0.502125 0.964281 0.111 Uiso 0.498(10) 1 calc R U P A 1
H28B H 0.600424 0.463827 1.037411 0.111 Uiso 0.498(10) 1 calc R U P A 1
H28C H 0.541579 0.377500 0.961810 0.111 Uiso 0.498(10) 1 calc R U P A 1
C29 C 0.766(3) 0.5785(18) 0.9422(16) 0.074(5) Uani 0.498(10) 1 d D U P A 1
H29A H 0.840785 0.550946 0.978782 0.111 Uiso 0.498(10) 1 calc R U P A 1
H29B H 0.714844 0.631710 0.978748 0.111 Uiso 0.498(10) 1 calc R U P A 1
H29C H 0.801884 0.615072 0.888395 0.111 Uiso 0.498(10) 1 calc R U P A 1
N3A N 0.7739(18) 0.4839(13) 0.8988(10) 0.055(3) Uani 0.502(10) 1 d D U P A 2
C27A C 0.686(4) 0.440(3) 0.8281(13) 0.051(4) Uani 0.502(10) 1 d D U P A 2
H27A H 0.686796 0.495787 0.783322 0.061 Uiso 0.502(10) 1 calc R U P A 2
C29A C 0.867(3) 0.5765(18) 0.9048(19) 0.083(6) Uani 0.502(10) 1 d D U P A 2
H29D H 0.885531 0.603598 0.843635 0.125 Uiso 0.502(10) 1 calc R U P A 2
H29E H 0.952444 0.553782 0.933062 0.125 Uiso 0.502(10) 1 calc R U P A 2
H29F H 0.828241 0.635696 0.941951 0.125 Uiso 0.502(10) 1 calc R U P A 2
C28A C 0.775(2) 0.4035(16) 0.9700(13) 0.066(5) Uani 0.502(10) 1 d D U P A 2
H28D H 0.713921 0.340882 0.953159 0.098 Uiso 0.502(10) 1 calc R U P A 2
H28E H 0.744680 0.437859 1.027009 0.098 Uiso 0.502(10) 1 calc R U P A 2
H28F H 0.867418 0.377055 0.978296 0.098 Uiso 0.502(10) 1 calc R U P A 2
O7 O 0.8200(7) 0.8579(5) 0.4959(5) 0.0607(19) Uani 1 1 d . . . . .
N4 N 0.7477(8) 0.9601(6) 0.3722(5) 0.0458(18) Uani 1 1 d . . . . .
C24 C 0.8434(10) 0.9140(7) 0.4225(7) 0.049(2) Uani 1 1 d . . . . .
H24 H 0.934795 0.922519 0.403607 0.059 Uiso 1 1 calc R U . . .
C25 C 0.6047(10) 0.9469(9) 0.3954(10) 0.075(4) Uani 1 1 d . . . . .
H25A H 0.557649 0.900798 0.348672 0.112 Uiso 1 1 calc R U . . .
H25B H 0.563507 1.019771 0.398746 0.112 Uiso 1 1 calc R U . . .
H25C H 0.596855 0.911386 0.454556 0.112 Uiso 1 1 calc R U . . .
C26 C 0.7773(14) 1.0248(9) 0.2908(7) 0.076(4) Uani 1 1 d . . . . .
H26A H 0.756261 1.102561 0.302757 0.114 Uiso 1 1 calc R U . . .
H26B H 0.721695 0.995797 0.239528 0.114 Uiso 1 1 calc R U . . .
H26C H 0.873565 1.019318 0.275981 0.114 Uiso 1 1 calc R U . . .

loop_
_atom_site_aniso_label
_atom_site_aniso_U_11
_atom_site_aniso_U_22
_atom_site_aniso_U_33
_atom_site_aniso_U_23
_atom_site_aniso_U_13
_atom_site_aniso_U_12
Eu1 0.00891(19) 0.0210(2) 0.01364(19) 0.00209(12) 0.00058(13) 0.00403(12)
O1 0.057(4) 0.033(3) 0.065(4) 0.010(3) 0.027(4) -0.004(3)
O2 0.022(3) 0.021(2) 0.031(3) 0.0041(19) 0.007(2) 0.0074(19)
O3 0.019(3) 0.030(3) 0.034(3) 0.006(2) -0.003(2) 0.004(2)
O4 0.013(2) 0.029(3) 0.044(3) 0.003(2) 0.002(2) 0.0078(19)
O5 0.019(3) 0.021(2) 0.043(3) 0.008(2) -0.008(2) 0.0025(19)
O8 0.016(2) 0.032(3) 0.019(2) -0.0047(19) -0.001(2) 0.0022(19)
O9 0.013(3) 0.046(3) 0.025(3) -0.013(2) 0.005(2) 0.004(2)
O10 0.007(2) 0.048(3) 0.028(3) -0.013(2) 0.001(2) 0.004(2)
O11 0.007(2) 0.045(3) 0.024(3) 0.016(2) 0.000(2) 0.004(2)
O12 0.015(2) 0.029(2) 0.016(2) 0.0075(19) 0.0021(19) 0.0041(18)
O13 0.009(2) 0.037(3) 0.027(3) 0.014(2) -0.002(2) 0.0014(19)
N1 0.015(3) 0.021(3) 0.017(3) -0.002(2) -0.004(2) 0.006(2)
N2 0.009(3) 0.026(3) 0.016(3) 0.003(2) 0.001(2) 0.005(2)
C1 0.034(5) 0.033(4) 0.040(5) -0.003(3) 0.003(4) 0.002(3)
C2 0.013(3) 0.026(3) 0.020(4) 0.000(3) 0.003(3) 0.001(3)
C3 0.014(3) 0.025(3) 0.016(3) -0.002(3) 0.003(3) 0.001(3)
C4 0.009(3) 0.029(3) 0.017(3) -0.006(3) -0.002(3) -0.002(3)
C5 0.006(3) 0.035(4) 0.020(4) -0.001(3) 0.000(3) 0.005(3)
C6 0.013(3) 0.020(3) 0.023(4) -0.001(3) 0.001(3) 0.003(2)
C7 0.012(3) 0.025(3) 0.019(3) -0.001(3) 0.003(3) 0.007(2)
C8 0.012(3) 0.033(4) 0.028(4) -0.003(3) 0.003(3) -0.001(3)
C9 0.009(3) 0.040(4) 0.026(4) -0.005(3) 0.006(3) -0.001(3)
C10 0.010(3) 0.019(3) 0.017(3) 0.001(2) -0.002(3) -0.001(2)
C11 0.009(3) 0.025(3) 0.017(3) 0.001(3) 0.001(3) -0.001(2)
C12 0.019(4) 0.025(3) 0.016(3) -0.003(3) 0.008(3) 0.001(3)
C13 0.037(5) 0.039(4) 0.020(4) -0.004(3) 0.002(3) -0.007(3)
C14 0.035(5) 0.044(4) 0.013(4) 0.011(3) -0.005(3) -0.012(3)
C15 0.017(4) 0.023(3) 0.029(4) 0.006(3) -0.001(3) 0.002(3)
C16 0.017(4) 0.020(3) 0.020(3) 0.004(3) 0.000(3) 0.003(3)
C17 0.014(3) 0.027(3) 0.014(3) 0.003(3) 0.000(3) 0.003(3)
C18 0.008(3) 0.030(3) 0.018(3) 0.005(3) 0.000(3) 0.003(3)
C19 0.016(3) 0.026(3) 0.015(3) 0.005(3) 0.004(3) -0.002(3)
C20 0.013(3) 0.023(3) 0.014(3) 0.004(2) -0.002(3) -0.001(2)
C21 0.016(4) 0.022(3) 0.012(3) -0.003(2) 0.001(3) 0.002(2)
C22 0.007(3) 0.031(4) 0.029(4) 0.009(3) -0.004(3) 0.002(3)
C23 0.011(3) 0.034(4) 0.026(4) 0.015(3) -0.001(3) -0.001(3)
O6 0.058(4) 0.054(4) 0.055(4) 0.009(3) 0.005(3) -0.004(3)
N3 0.065(7) 0.055(6) 0.039(5) -0.007(5) 0.002(5) 0.005(6)
C27 0.062(8) 0.057(7) 0.039(6) -0.001(6) -0.002(6) 0.009(6)
C28 0.077(13) 0.091(13) 0.053(11) -0.018(10) 0.015(10) -0.002(11)
C29 0.090(11) 0.073(9) 0.057(10) -0.014(9) -0.014(9) -0.008(9)
N3A 0.071(7) 0.053(6) 0.041(5) -0.003(5) -0.004(6) 0.005(6)
C27A 0.059(8) 0.053(7) 0.041(6) -0.003(6) 0.001(6) 0.004(6)
C29A 0.091(13) 0.075(11) 0.082(12) 0.004(10) -0.010(11) -0.019(10)
C28A 0.085(12) 0.056(9) 0.056(10) 0.008(8) -0.003(9) -0.002(9)
O7 0.063(5) 0.036(3) 0.083(5) 0.019(3) -0.031(4) -0.008(3)
N4 0.045(5) 0.042(4) 0.050(5) 0.008(3) -0.004(4) 0.001(3)
C24 0.039(5) 0.032(5) 0.076(7) 0.006(4) -0.013(5) -0.001(4)
C25 0.045(7) 0.059(6) 0.120(11) 0.008(6) -0.031(7) 0.014(5)
C26 0.125(11) 0.053(6) 0.050(7) 0.007(5) 0.001(7) 0.013(6)

loop_
_atom_type_symbol
_atom_type_description
_atom_type_scat_dispersion_real
_atom_type_scat_dispersion_imag
_atom_type_scat_source
C C 0.0033 0.0016 'International Tables Vol C Tables 4.2.6.8 and 6.1.1.4'
H H 0.0000 0.0000 'International Tables Vol C Tables 4.2.6.8 and 6.1.1.4'
Eu Eu -0.1578 3.6682 'International Tables Vol C Tables 4.2.6.8 and 6.1.1.4'
N N 0.0061 0.0033 'International Tables Vol C Tables 4.2.6.8 and 6.1.1.4'
O O 0.0106 0.0060 'International Tables Vol C Tables 4.2.6.8 and 6.1.1.4'

loop_
_geom_angle_atom_site_label_1
_geom_angle_atom_site_label_2
_geom_angle_atom_site_label_3
_geom_angle
_geom_angle_site_symmetry_1
_geom_angle_site_symmetry_3
_geom_angle_publ_flag
O2 Eu1 O3 73.77(16) . . ?
O2 Eu1 O4 124.84(16) . . ?
O2 Eu1 C2 139.98(15) . 2_666 ?
O3 Eu1 C2 66.74(16) . 2_666 ?
O4 Eu1 O3 132.56(17) . . ?
O4 Eu1 C2 88.25(16) . 2_666 ?
O5 Eu1 O2 139.06(17) . . ?
O5 Eu1 O3 124.30(16) . . ?
O5 Eu1 O4 72.99(16) . . ?
O5 Eu1 C2 66.22(17) . 2_666 ?
O8 Eu1 O2 78.43(16) . . ?
O8 Eu1 O3 77.65(16) . . ?
O8 Eu1 O4 143.27(16) . . ?
O8 Eu1 O5 71.79(16) . . ?
O8 Eu1 O9 105.75(16) . 2_666 ?
O8 Eu1 O12 86.22(16) . 1_565 ?
O8 Eu1 O13 143.79(16) . 2_756 ?
O8 Eu1 C2 86.97(16) . 2_666 ?
O9 Eu1 O2 143.54(16) 2_666 . ?
O9 Eu1 O3 71.97(17) 2_666 . ?
O9 Eu1 O4 73.18(16) 2_666 . ?
O9 Eu1 O5 73.14(18) 2_666 . ?
O9 Eu1 C2 18.78(16) 2_666 2_666 ?
O12 Eu1 O2 71.79(15) 1_565 . ?
O12 Eu1 O3 144.22(16) 1_565 . ?
O12 Eu1 O4 77.04(16) 1_565 . ?
O12 Eu1 O5 78.72(16) 1_565 . ?
O12 Eu1 O9 143.71(16) 1_565 2_666 ?
O12 Eu1 O13 105.49(15) 1_565 2_756 ?
O12 Eu1 C2 144.66(15) 1_565 2_666 ?
O13 Eu1 O2 73.31(17) 2_756 . ?
O13 Eu1 O3 73.09(15) 2_756 . ?
O13 Eu1 O4 72.80(16) 2_756 . ?
O13 Eu1 O5 143.48(17) 2_756 . ?
O13 Eu1 O9 85.08(17) 2_756 2_666 ?
O13 Eu1 C2 100.34(16) 2_756 2_666 ?
C1 O2 Eu1 137.4(5) . . ?
Eu1 O3 H3A 109.4 . . ?
Eu1 O3 H3B 109.4 . . ?
H3A O3 H3B 104.6 . . ?
Eu1 O4 H4A 109.4 . . ?
Eu1 O4 H4B 109.5 . . ?
H4A O4 H4B 104.4 . . ?
Eu1 O5 H5A 125.8 . . ?
Eu1 O5 H5B 128.0 . . ?
H5A O5 H5B 104.5 . . ?
C2 O8 Eu1 170.9(4) . . ?
C2 O9 Eu1 123.5(4) . 2_666 ?
C21 O12 Eu1 164.2(4) . 1_545 ?
C21 O13 Eu1 127.9(4) . 2_756 ?
C7 N1 C10 122.5(5) . . ?
C16 N2 C11 123.6(5) . . ?
O1 C1 O2 128.0(8) . . ?
O1 C1 H1 116.0 . . ?
O2 C1 H1 116.0 . . ?
O8 C2 Eu1 86.3(4) . 2_666 ?
O8 C2 O9 123.8(6) . . ?
O8 C2 C3 119.3(6) . . ?
O9 C2 Eu1 37.7(3) . 2_666 ?
O9 C2 C3 116.9(6) . . ?
C3 C2 Eu1 154.1(4) . 2_666 ?
C4 C3 C2 120.4(6) . . ?
C9 C3 C2 120.3(6) . . ?
C9 C3 C4 119.3(6) . . ?
C3 C4 H4 120.0 . . ?
C5 C4 C3 119.9(6) . . ?
C5 C4 H4 120.0 . . ?
C4 C5 H5 119.3 . . ?
C4 C5 C6 121.3(6) . . ?
C6 C5 H5 119.3 . . ?
C5 C6 C7 117.9(6) . . ?
C8 C6 C5 118.4(6) . . ?
C8 C6 C7 123.7(6) . . ?
O10 C7 N1 123.1(6) . . ?
O10 C7 C6 121.2(6) . . ?
N1 C7 C6 115.6(5) . . ?
C6 C8 H8 120.0 . . ?
C9 C8 C6 120.0(6) . . ?
C9 C8 H8 120.0 . . ?
C3 C9 C8 121.0(6) . . ?
C3 C9 H9 119.5 . . ?
C8 C9 H9 119.5 . . ?
C11 C10 N1 122.8(6) . . ?
C15 C10 N1 118.3(5) . . ?
C15 C10 C11 118.8(6) . . ?
C10 C11 N2 123.8(6) . . ?
C10 C11 C12 119.2(6) . . ?
C12 C11 N2 117.0(5) . . ?
C11 C12 H12 119.4 . . ?
C13 C12 C11 121.1(7) . . ?
C13 C12 H12 119.4 . . ?
C12 C13 H13 119.9 . . ?
C12 C13 C14 120.3(7) . . ?
C14 C13 H13 119.9 . . ?
C13 C14 H14 120.5 . . ?
C13 C14 C15 119.0(6) . . ?
C15 C14 H14 120.5 . . ?
C10 C15 C14 121.5(6) . . ?
C10 C15 H15 119.2 . . ?
C14 C15 H15 119.2 . . ?
O11 C16 N2 123.6(6) . . ?
O11 C16 C17 121.0(6) . . ?
N2 C16 C17 115.3(5) . . ?
C18 C17 C16 117.1(6) . . ?
C23 C17 C16 123.8(6) . . ?
C23 C17 C18 119.0(6) . . ?
C17 C18 H18 119.8 . . ?
C17 C18 C19 120.4(6) . . ?
C19 C18 H18 119.8 . . ?
C18 C19 H19 119.9 . . ?
C20 C19 C18 120.2(6) . . ?
C20 C19 H19 119.9 . . ?
C19 C20 C21 121.4(5) . . ?
C19 C20 C22 119.1(6) . . ?
C22 C20 C21 119.5(6) . . ?
O12 C21 C20 118.7(6) . . ?
O13 C21 O12 123.6(6) . . ?
O13 C21 C20 117.6(5) . . ?
C20 C22 H22 119.6 . . ?
C20 C22 C23 120.8(6) . . ?
C23 C22 H22 119.6 . . ?
C17 C23 C22 120.5(6) . . ?
C17 C23 H23 119.8 . . ?
C22 C23 H23 119.8 . . ?
C27 N3 C28 132.3(19) . . ?
C27 N3 C29 108.7(17) . . ?
C28 N3 C29 117.8(14) . . ?
O6 C27 N3 106(2) . . ?
O6 C27 H27 127.0 . . ?
N3 C27 H27 127.0 . . ?
N3 C28 H28A 109.5 . . ?
N3 C28 H28B 109.5 . . ?
N3 C28 H28C 109.5 . . ?
H28A C28 H28B 109.5 . . ?
H28A C28 H28C 109.5 . . ?
H28B C28 H28C 109.5 . . ?
N3 C29 H29A 109.5 . . ?
N3 C29 H29B 109.5 . . ?
N3 C29 H29C 109.5 . . ?
H29A C29 H29B 109.5 . . ?
H29A C29 H29C 109.5 . . ?
H29B C29 H29C 109.5 . . ?
C27A N3A C29A 133.3(18) . . ?
C27A N3A C28A 107.2(17) . . ?
C29A N3A C28A 118.8(15) . . ?
O6 C27A N3A 151(3) . . ?
O6 C27A H27A 104.6 . . ?
N3A C27A H27A 104.6 . . ?
N3A C29A H29D 109.5 . . ?
N3A C29A H29E 109.5 . . ?
N3A C29A H29F 109.5 . . ?
H29D C29A H29E 109.5 . . ?
H29D C29A H29F 109.5 . . ?
H29E C29A H29F 109.5 . . ?
N3A C28A H28D 109.5 . . ?
N3A C28A H28E 109.5 . . ?
N3A C28A H28F 109.5 . . ?
H28D C28A H28E 109.5 . . ?
H28D C28A H28F 109.5 . . ?
H28E C28A H28F 109.5 . . ?
C24 N4 C25 120.6(8) . . ?
C24 N4 C26 123.4(9) . . ?
C25 N4 C26 116.0(9) . . ?
O7 C24 N4 124.5(9) . . ?
O7 C24 H24 117.7 . . ?
N4 C24 H24 117.7 . . ?
N4 C25 H25A 109.5 . . ?
N4 C25 H25B 109.5 . . ?
N4 C25 H25C 109.5 . . ?
H25A C25 H25B 109.5 . . ?
H25A C25 H25C 109.5 . . ?
H25B C25 H25C 109.5 . . ?
N4 C26 H26A 109.5 . . ?
N4 C26 H26B 109.5 . . ?
N4 C26 H26C 109.5 . . ?
H26A C26 H26B 109.5 . . ?
H26A C26 H26C 109.5 . . ?
H26B C26 H26C 109.5 . . ?

loop_
_geom_bond_atom_site_label_1
_geom_bond_atom_site_label_2
_geom_bond_distance
_geom_bond_site_symmetry_2
_geom_bond_publ_flag
Eu1 O2 2.443(4) . ?
Eu1 O3 2.507(5) . ?
Eu1 O4 2.481(5) . ?
Eu1 O5 2.427(4) . ?
Eu1 O8 2.324(5) . ?
Eu1 O9 2.393(4) 2_666 ?
Eu1 O12 2.347(4) 1_565 ?
Eu1 O13 2.385(4) 2_756 ?
Eu1 C2 3.263(6) 2_666 ?
O1 C1 1.225(9) . ?
O2 C1 1.271(9) . ?
O3 H3A 0.8513 . ?
O3 H3B 0.8509 . ?
O4 H4A 0.8522 . ?
O4 H4B 0.8520 . ?
O5 H5A 0.8497 . ?
O5 H5B 0.8498 . ?
O8 C2 1.256(8) . ?
O9 C2 1.260(8) . ?
O10 C7 1.231(8) . ?
O11 C16 1.238(8) . ?
O12 C21 1.272(7) . ?
O13 C21 1.254(8) . ?
N1 C7 1.367(8) . ?
N1 C10 1.430(8) . ?
N2 C11 1.443(8) . ?
N2 C16 1.354(8) . ?
C1 H1 0.9300 . ?
C2 C3 1.502(9) . ?
C3 C4 1.397(9) . ?
C3 C9 1.385(9) . ?
C4 H4 0.9300 . ?
C4 C5 1.378(9) . ?
C5 H5 0.9300 . ?
C5 C6 1.402(9) . ?
C6 C7 1.488(9) . ?
C6 C8 1.399(9) . ?
C8 H8 0.9300 . ?
C8 C9 1.391(10) . ?
C9 H9 0.9300 . ?
C10 C11 1.394(8) . ?
C10 C15 1.385(9) . ?
C11 C12 1.408(9) . ?
C12 H12 0.9300 . ?
C12 C13 1.359(10) . ?
C13 H13 0.9300 . ?
C13 C14 1.390(11) . ?
C14 H14 0.9300 . ?
C14 C15 1.392(10) . ?
C15 H15 0.9300 . ?
C16 C17 1.507(9) . ?
C17 C18 1.405(9) . ?
C17 C23 1.386(9) . ?
C18 H18 0.9300 . ?
C18 C19 1.405(9) . ?
C19 H19 0.9300 . ?
C19 C20 1.393(9) . ?
C20 C21 1.502(9) . ?
C20 C22 1.396(9) . ?
C22 H22 0.9300 . ?
C22 C23 1.400(9) . ?
C23 H23 0.9300 . ?
O6 C27 1.38(3) . ?
O6 C27A 1.15(3) . ?
N3 C27 1.39(2) . ?
N3 C28 1.41(2) . ?
N3 C29 1.418(19) . ?
C27 H27 0.9300 . ?
C28 H28A 0.9600 . ?
C28 H28B 0.9600 . ?
C28 H28C 0.9600 . ?
C29 H29A 0.9600 . ?
C29 H29B 0.9600 . ?
C29 H29C 0.9600 . ?
N3A C27A 1.40(2) . ?
N3A C29A 1.40(2) . ?
N3A C28A 1.414(18) . ?
C27A H27A 0.9300 . ?
C29A H29D 0.9600 . ?
C29A H29E 0.9600 . ?
C29A H29F 0.9600 . ?
C28A H28D 0.9600 . ?
C28A H28E 0.9600 . ?
C28A H28F 0.9600 . ?
O7 C24 1.279(11) . ?
N4 C24 1.306(11) . ?
N4 C25 1.430(13) . ?
N4 C26 1.440(12) . ?
C24 H24 0.9300 . ?
C25 H25A 0.9600 . ?
C25 H25B 0.9600 . ?
C25 H25C 0.9600 . ?
C26 H26A 0.9600 . ?
C26 H26B 0.9600 . ?
C26 H26C 0.9600 . ?

loop_
_geom_hbond_atom_site_label_D
_geom_hbond_atom_site_label_H
_geom_hbond_atom_site_label_A
_geom_hbond_distance_DH
_geom_hbond_distance_HA
_geom_hbond_distance_DA
_geom_hbond_angle_DHA
_geom_hbond_site_symmetry_A
_geom_hbond_publ_flag
O3 H3A O1 0.85 1.79 2.616(8) 162.3 . yes
O3 H3B O6 0.85 1.97 2.774(8) 157.0 . yes
O4 H4A O2 0.85 1.93 2.759(7) 165.2 2_766 yes
O4 H4B O7 0.85 2.01 2.855(7) 170.5 . yes
O5 H5A O3 0.85 1.90 2.726(7) 164.3 2_666 yes
O5 H5B O7 0.85 1.97 2.737(8) 149.0 . yes

loop_
_geom_torsion_atom_site_label_1
_geom_torsion_atom_site_label_2
_geom_torsion_atom_site_label_3
_geom_torsion_atom_site_label_4
_geom_torsion
_geom_torsion_site_symmetry_1
_geom_torsion_site_symmetry_2
_geom_torsion_site_symmetry_3
_geom_torsion_site_symmetry_4
_geom_torsion_publ_flag
Eu1 O2 C1 O1 12.4(14) . . . . ?
Eu1 O9 C2 O8 -6.9(9) 2_666 . . . ?
Eu1 O9 C2 C3 173.3(4) 2_666 . . . ?
Eu1 O12 C21 O13 105.7(15) 1_545 . . . ?
Eu1 O12 C21 C20 -74.0(17) 1_545 . . . ?
Eu1 O13 C21 O12 -14.9(9) 2_756 . . . ?
Eu1 O13 C21 C20 164.8(4) 2_756 . . . ?
Eu1 C2 C3 C4 171.8(7) 2_666 . . . ?
Eu1 C2 C3 C9 -8.2(13) 2_666 . . . ?
O8 C2 C3 C4 -17.4(9) . . . . ?
O8 C2 C3 C9 162.6(6) . . . . ?
O9 C2 C3 C4 162.4(6) . . . . ?
O9 C2 C3 C9 -17.6(9) . . . . ?
O11 C16 C17 C18 15.8(9) . . . . ?
O11 C16 C17 C23 -165.3(7) . . . . ?
N1 C10 C11 N2 1.8(9) . . . . ?
N1 C10 C11 C12 -177.7(6) . . . . ?
N1 C10 C15 C14 178.7(6) . . . . ?
N2 C11 C12 C13 179.4(6) . . . . ?
N2 C16 C17 C18 -162.0(6) . . . . ?
N2 C16 C17 C23 17.0(9) . . . . ?
C2 C3 C4 C5 -178.6(6) . . . . ?
C2 C3 C9 C8 179.6(6) . . . . ?
C3 C4 C5 C6 -0.5(10) . . . . ?
C4 C3 C9 C8 -0.4(10) . . . . ?
C4 C5 C6 C7 -179.6(6) . . . . ?
C4 C5 C6 C8 -1.3(10) . . . . ?
C5 C6 C7 O10 11.6(9) . . . . ?
C5 C6 C7 N1 -167.2(6) . . . . ?
C5 C6 C8 C9 2.3(10) . . . . ?
C6 C8 C9 C3 -1.4(11) . . . . ?
C7 N1 C10 C11 60.5(8) . . . . ?
C7 N1 C10 C15 -118.7(7) . . . . ?
C7 C6 C8 C9 -179.6(6) . . . . ?
C8 C6 C7 O10 -166.6(6) . . . . ?
C8 C6 C7 N1 14.7(9) . . . . ?
C9 C3 C4 C5 1.4(10) . . . . ?
C10 N1 C7 O10 -2.7(9) . . . . ?
C10 N1 C7 C6 176.1(5) . . . . ?
C10 C11 C12 C13 -1.0(10) . . . . ?
C11 N2 C16 O11 -7.1(10) . . . . ?
C11 N2 C16 C17 170.6(5) . . . . ?
C11 C10 C15 C14 -0.5(10) . . . . ?
C11 C12 C13 C14 -0.4(11) . . . . ?
C12 C13 C14 C15 1.4(11) . . . . ?
C13 C14 C15 C10 -0.9(10) . . . . ?
C15 C10 C11 N2 -179.0(6) . . . . ?
C15 C10 C11 C12 1.5(9) . . . . ?
C16 N2 C11 C10 58.9(9) . . . . ?
C16 N2 C11 C12 -121.6(7) . . . . ?
C16 C17 C18 C19 177.7(6) . . . . ?
C16 C17 C23 C22 -176.9(6) . . . . ?
C17 C18 C19 C20 -0.6(10) . . . . ?
C18 C17 C23 C22 2.1(10) . . . . ?
C18 C19 C20 C21 -178.0(6) . . . . ?
C18 C19 C20 C22 1.9(10) . . . . ?
C19 C20 C21 O12 -14.9(9) . . . . ?
C19 C20 C21 O13 165.4(6) . . . . ?
C19 C20 C22 C23 -1.1(10) . . . . ?
C20 C22 C23 C17 -0.9(11) . . . . ?
C21 C20 C22 C23 178.7(6) . . . . ?
C22 C20 C21 O12 165.3(6) . . . . ?
C22 C20 C21 O13 -14.4(9) . . . . ?
C23 C17 C18 C19 -1.3(10) . . . . ?
C28 N3 C27 O6 -14(4) . . . . ?
C29 N3 C27 O6 179(2) . . . . ?
C29A N3A C27A O6 169(6) . . . . ?
C28A N3A C27A O6 -1(8) . . . . ?
C25 N4 C24 O7 -2.2(14) . . . . ?
C26 N4 C24 O7 178.7(9) . . . . ?
